data_2229404
loop_
_publ_author_name
'Mohamed, Shaaban Kamel'
'El-Remaily, Mahmoud A. A.'
'Gurbanov, Atash V.'
'Khalilov, Ali N.'
'Ng, Seik Weng'

_publ_section_title
;
 <i>N</i>-(4,6-Dimethylpyrimidin-2-yl)-1<i>H</i>-benzimidazol-2-amine
;
_journal_coeditor_code HG5003
_journal_issue 3
_journal_name_full 'Acta Crystallographica Section E'
_journal_page_first o719
_journal_paper_doi 10.1107/S1600536811006507
_journal_volume 67
_journal_year 2011
_chemical_formula_iupac 'C13 H13 N5'
_chemical_formula_moiety 'C13 H13 N5'
_chemical_formula_sum 'C13 H13 N5'
_chemical_formula_weight 239.28
_chemical_name_systematic
;
<i>N</i>-(4,6-Dimethylpyrimidin-2-yl)-1<i>H</i>-benzimidazol-2-amine
;
_space_group_IT_number 2
_symmetry_cell_setting triclinic
_symmetry_space_group_name_Hall '-P 1'
_symmetry_space_group_name_H-M 'P -1'
_atom_sites_solution_hydrogens geom
_atom_sites_solution_primary direct
_atom_sites_solution_secondary difmap
_audit_creation_method SHELXL-97
_cell_angle_alpha 92.1210(10)
_cell_angle_beta 96.1000(10)
_cell_angle_gamma 112.5970(10)
_cell_formula_units_Z 4
_cell_length_a 8.2836(4)
_cell_length_b 9.6135(5)
_cell_length_c 16.5694(8)
_cell_measurement_reflns_used 4428
_cell_measurement_temperature 295(2)
_cell_measurement_theta_max 27.4
_cell_measurement_theta_min 2.3
_cell_volume 1206.94(10)
_computing_cell_refinement 'SAINT (Bruker, 2005)'
_computing_data_collection 'APEX2 (Bruker, 2005)'
_computing_data_reduction 'SAINT (Bruker, 2005)'
_computing_molecular_graphics 'X-SEED (Barbour, 2001)'
_computing_publication_material 'publCIF (Westrip, 2010)'
_computing_structure_refinement 'SHELXL97 (Sheldrick, 2008)'
_computing_structure_solution 'SHELXS97 (Sheldrick, 2008)'
_diffrn_ambient_temperature 295(2)
_diffrn_measured_fraction_theta_full 1.000
_diffrn_measured_fraction_theta_max 1.000
_diffrn_measurement_device_type 'Bruker APEXII'
_diffrn_measurement_method '\f and \w'
_diffrn_radiation_monochromator graphite
_diffrn_radiation_source 'fine-focus sealed tube'
_diffrn_radiation_type MoK\a
_diffrn_radiation_wavelength 0.71073
_diffrn_reflns_av_R_equivalents 0.0185
_diffrn_reflns_av_sigmaI/netI 0.0224
_diffrn_reflns_limit_h_max 10
_diffrn_reflns_limit_h_min -10
_diffrn_reflns_limit_k_max 12
_diffrn_reflns_limit_k_min -12
_diffrn_reflns_limit_l_max 21
_diffrn_reflns_limit_l_min -21
_diffrn_reflns_number 13373
_diffrn_reflns_theta_full 27.50
_diffrn_reflns_theta_max 27.50
_diffrn_reflns_theta_min 1.24
_diffrn_standards_decay_% 0
_diffrn_standards_interval_count 0
_diffrn_standards_interval_time 0
_diffrn_standards_number 0
_exptl_absorpt_coefficient_mu 0.085
_exptl_absorpt_correction_type none
_exptl_crystal_colour Colorless
_exptl_crystal_density_diffrn 1.317
_exptl_crystal_density_method 'not measured'
_exptl_crystal_description Prism
_exptl_crystal_F_000 504
_exptl_crystal_size_max 0.30
_exptl_crystal_size_mid 0.20
_exptl_crystal_size_min 0.20
_refine_diff_density_max 0.250
_refine_diff_density_min -0.181
_refine_ls_extinction_method none
_refine_ls_goodness_of_fit_ref 1.005
_refine_ls_hydrogen_treatment mixed
_refine_ls_matrix_type full
_refine_ls_number_parameters 345
_refine_ls_number_reflns 5550
_refine_ls_number_restraints 4
_refine_ls_restrained_S_all 1.005
_refine_ls_R_factor_all 0.0610
_refine_ls_R_factor_gt 0.0436
_refine_ls_shift/su_max 0.001
_refine_ls_shift/su_mean 0.001
_refine_ls_structure_factor_coef Fsqd
_refine_ls_weighting_details 'calc w=1/[\s^2^(Fo^2^)+(0.0736P)^2^+0.1933P] where P=(Fo^2^+2Fc^2^)/3'
_refine_ls_weighting_scheme calc
_refine_ls_wR_factor_gt 0.1215
_refine_ls_wR_factor_ref 0.1361
_reflns_number_gt 4124
_reflns_number_total 5550
_reflns_threshold_expression I>2\s(I)
_cod_data_source_file hg5003.cif
_cod_data_source_block I
_cod_database_code 2229404
_cod_database_fobs_code 2229404

loop_
_symmetry_equiv_pos_as_xyz
'x, y, z'
'-x, -y, -z'

loop_
_atom_site_type_symbol
_atom_site_label
_atom_site_fract_x
_atom_site_fract_y
_atom_site_fract_z
_atom_site_U_iso_or_equiv
_atom_site_adp_type
_atom_site_calc_flag
_atom_site_refinement_flags
_atom_site_occupancy
_atom_site_disorder_assembly
_atom_site_disorder_group
N N1 0.66435(17) 0.61916(15) 0.45010(8) 0.0480(3) Uani d D 1 . .
N N2 0.80016(16) 0.45944(14) 0.43969(8) 0.0470(3) Uani d . 1 . .
N N3 0.94151(17) 0.67635(15) 0.53228(8) 0.0498(3) Uani d D 1 . .
N N4 1.11489(17) 0.88346(14) 0.61816(8) 0.0491(3) Uani d . 1 . .
N N5 0.83527(16) 0.86534(14) 0.55242(8) 0.0477(3) Uani d . 1 . .
N N6 0.98905(15) 1.11808(14) 0.92502(8) 0.0453(3) Uani d . 1 . .
N N7 0.72463(16) 1.09201(14) 0.86230(8) 0.0452(3) Uani d D 1 . .
N N8 0.74067(16) 0.92463(15) 0.96388(8) 0.0485(3) Uani d D 1 . .
N N9 0.52809(16) 0.73369(14) 1.01630(8) 0.0477(3) Uani d . 1 . .
N N10 0.44770(16) 0.87329(14) 0.91397(8) 0.0464(3) Uani d . 1 . .
C C1 0.5574(2) 0.50529(17) 0.39234(9) 0.0453(3) Uani d . 1 . .
C C2 0.3985(2) 0.48064(19) 0.34608(11) 0.0570(4) Uani d . 1 . .
H H2 0.3415 0.5464 0.3516 0.068 Uiso calc R 1 . .
C C3 0.3283(2) 0.3542(2) 0.29138(11) 0.0648(5) Uani d . 1 . .
H H3A 0.2219 0.3343 0.2590 0.078 Uiso calc R 1 . .
C C4 0.4132(2) 0.2562(2) 0.28378(11) 0.0646(5) Uani d . 1 . .
H H4 0.3630 0.1726 0.2458 0.077 Uiso calc R 1 . .
C C5 0.5706(2) 0.27942(19) 0.33104(10) 0.0566(4) Uani d . 1 . .
H H5 0.6258 0.2122 0.3261 0.068 Uiso calc R 1 . .
C C6 0.64326(19) 0.40638(17) 0.38613(9) 0.0446(3) Uani d . 1 . .
C C7 0.80551(19) 0.58625(16) 0.47531(9) 0.0433(3) Uani d . 1 . .
C C8 0.96246(19) 0.81387(17) 0.56914(9) 0.0444(3) Uani d . 1 . .
C C9 1.1398(2) 1.01836(18) 0.65380(10) 0.0502(4) Uani d . 1 . .
C C10 1.0141(2) 1.07950(19) 0.64206(10) 0.0541(4) Uani d . 1 . .
H H10 1.0317 1.1723 0.6684 0.065 Uiso calc R 1 . .
C C11 0.8619(2) 0.99939(18) 0.59025(10) 0.0492(4) Uani d . 1 . .
C C12 1.3142(2) 1.1021(2) 0.70528(13) 0.0679(5) Uani d . 1 . .
H H12A 1.3969 1.0598 0.6921 0.102 Uiso calc R 1 . .
H H12B 1.2994 1.0930 0.7618 0.102 Uiso calc R 1 . .
H H12C 1.3577 1.2069 0.6949 0.102 Uiso calc R 1 . .
C C13 0.7188(2) 1.0572(2) 0.57189(12) 0.0638(5) Uani d . 1 . .
H H13A 0.6895 1.0528 0.5140 0.096 Uiso calc R 1 . .
H H13B 0.7591 1.1600 0.5946 0.096 Uiso calc R 1 . .
H H13C 0.6163 0.9959 0.5953 0.096 Uiso calc R 1 . .
C C14 1.01079(19) 1.22562(16) 0.86868(9) 0.0423(3) Uani d . 1 . .
C C15 1.1636(2) 1.33597(18) 0.84877(10) 0.0510(4) Uani d . 1 . .
H H15 1.2738 1.3468 0.8743 0.061 Uiso calc R 1 . .
C C16 1.1476(2) 1.42941(19) 0.78990(10) 0.0563(4) Uani d . 1 . .
H H16 1.2488 1.5041 0.7758 0.068 Uiso calc R 1 . .
C C17 0.9839(2) 1.41438(19) 0.75126(10) 0.0569(4) Uani d . 1 . .
H H17 0.9777 1.4789 0.7117 0.068 Uiso calc R 1 . .
C C18 0.8299(2) 1.30521(19) 0.77048(10) 0.0525(4) Uani d . 1 . .
H H18 0.7199 1.2954 0.7451 0.063 Uiso calc R 1 . .
C C19 0.84684(19) 1.21133(16) 0.82922(9) 0.0433(3) Uani d . 1 . .
C C20 0.81693(18) 1.04241(16) 0.91841(9) 0.0417(3) Uani d . 1 . .
C C21 0.56341(18) 0.84116(16) 0.96416(9) 0.0433(3) Uani d . 1 . .
C C22 0.3584(2) 0.64850(18) 1.01769(10) 0.0489(4) Uani d . 1 . .
C C23 0.2285(2) 0.67368(19) 0.96860(11) 0.0554(4) Uani d . 1 . .
H H23 0.1101 0.6147 0.9705 0.066 Uiso calc R 1 . .
C C24 0.27647(19) 0.78683(18) 0.91699(10) 0.0494(4) Uani d . 1 . .
C C25 0.3156(2) 0.5228(2) 1.07291(12) 0.0647(5) Uani d . 1 . .
H H25A 0.4053 0.5504 1.1191 0.097 Uiso calc R 1 . .
H H25B 0.3105 0.4326 1.0439 0.097 Uiso calc R 1 . .
H H25C 0.2036 0.5048 1.0911 0.097 Uiso calc R 1 . .
C C26 0.1440(2) 0.8194(2) 0.86077(12) 0.0683(5) Uani d . 1 . .
H H26A 0.1696 0.9257 0.8660 0.102 Uiso calc R 1 . .
H H26B 0.0280 0.7643 0.8746 0.102 Uiso calc R 1 . .
H H26C 0.1495 0.7889 0.8056 0.102 Uiso calc R 1 . .
H H1 0.653(2) 0.6974(15) 0.4721(10) 0.062(5) Uiso d D 1 . .
H H3 1.0279(19) 0.647(2) 0.5423(11) 0.067(5) Uiso d D 1 . .
H H7 0.6096(12) 1.0539(19) 0.8546(11) 0.063(5) Uiso d D 1 . .
H H8 0.811(2) 0.902(2) 0.9979(9) 0.059(5) Uiso d D 1 . .

loop_
_atom_site_aniso_label
_atom_site_aniso_U_11
_atom_site_aniso_U_22
_atom_site_aniso_U_33
_atom_site_aniso_U_12
_atom_site_aniso_U_13
_atom_site_aniso_U_23
N1 0.0468(7) 0.0444(7) 0.0547(8) 0.0227(6) -0.0035(6) 0.0018(6)
N2 0.0440(7) 0.0451(7) 0.0521(7) 0.0199(6) -0.0010(6) -0.0007(6)
N3 0.0447(7) 0.0479(7) 0.0585(8) 0.0243(6) -0.0064(6) -0.0042(6)
N4 0.0465(7) 0.0477(7) 0.0525(7) 0.0203(6) -0.0013(6) -0.0007(6)
N5 0.0470(7) 0.0495(7) 0.0504(7) 0.0239(6) 0.0032(6) 0.0015(6)
N6 0.0374(6) 0.0460(7) 0.0527(7) 0.0178(5) -0.0004(5) 0.0092(5)
N7 0.0379(6) 0.0476(7) 0.0497(7) 0.0186(6) -0.0035(5) 0.0055(5)
N8 0.0357(6) 0.0484(7) 0.0606(8) 0.0167(5) -0.0021(6) 0.0146(6)
N9 0.0400(6) 0.0491(7) 0.0567(8) 0.0203(6) 0.0054(6) 0.0072(6)
N10 0.0383(6) 0.0493(7) 0.0498(7) 0.0179(5) -0.0032(5) -0.0003(6)
C1 0.0457(8) 0.0438(8) 0.0443(8) 0.0157(6) 0.0015(6) 0.0101(6)
C2 0.0526(9) 0.0554(9) 0.0616(10) 0.0228(8) -0.0072(8) 0.0119(8)
C3 0.0567(10) 0.0670(11) 0.0595(10) 0.0173(9) -0.0133(8) 0.0074(9)
C4 0.0641(11) 0.0588(10) 0.0566(10) 0.0128(9) -0.0057(8) -0.0046(8)
C5 0.0571(10) 0.0504(9) 0.0582(10) 0.0182(8) 0.0030(8) -0.0021(7)
C6 0.0438(8) 0.0451(8) 0.0438(8) 0.0160(6) 0.0047(6) 0.0079(6)
C7 0.0415(7) 0.0440(8) 0.0456(8) 0.0189(6) 0.0020(6) 0.0058(6)
C8 0.0442(8) 0.0441(8) 0.0458(8) 0.0187(6) 0.0041(6) 0.0032(6)
C9 0.0507(9) 0.0489(8) 0.0486(8) 0.0178(7) 0.0029(7) 0.0017(7)
C10 0.0586(10) 0.0495(9) 0.0560(9) 0.0245(8) 0.0055(8) -0.0047(7)
C11 0.0523(9) 0.0510(8) 0.0501(8) 0.0259(7) 0.0095(7) 0.0035(7)
C12 0.0601(11) 0.0584(10) 0.0767(12) 0.0205(9) -0.0115(9) -0.0104(9)
C13 0.0617(11) 0.0672(11) 0.0729(12) 0.0382(9) 0.0051(9) -0.0016(9)
C14 0.0429(7) 0.0425(7) 0.0427(7) 0.0196(6) 0.0004(6) 0.0015(6)
C15 0.0464(8) 0.0503(9) 0.0527(9) 0.0161(7) 0.0018(7) 0.0046(7)
C16 0.0619(10) 0.0485(9) 0.0538(9) 0.0158(8) 0.0094(8) 0.0069(7)
C17 0.0740(11) 0.0530(9) 0.0490(9) 0.0308(9) 0.0052(8) 0.0115(7)
C18 0.0580(9) 0.0567(9) 0.0482(9) 0.0306(8) -0.0026(7) 0.0052(7)
C19 0.0472(8) 0.0428(8) 0.0418(7) 0.0218(6) -0.0007(6) -0.0004(6)
C20 0.0381(7) 0.0419(7) 0.0466(8) 0.0193(6) -0.0016(6) 0.0028(6)
C21 0.0370(7) 0.0434(8) 0.0503(8) 0.0181(6) 0.0009(6) -0.0005(6)
C22 0.0431(8) 0.0494(8) 0.0560(9) 0.0194(7) 0.0101(7) 0.0004(7)
C23 0.0370(8) 0.0599(10) 0.0646(10) 0.0145(7) 0.0051(7) 0.0024(8)
C24 0.0372(7) 0.0552(9) 0.0527(9) 0.0176(7) -0.0023(6) -0.0058(7)
C25 0.0547(10) 0.0660(11) 0.0781(12) 0.0242(9) 0.0201(9) 0.0210(9)
C26 0.0422(9) 0.0854(13) 0.0718(12) 0.0228(9) -0.0082(8) 0.0089(10)

loop_
_atom_type_symbol
_atom_type_description
_atom_type_scat_dispersion_real
_atom_type_scat_dispersion_imag
_atom_type_scat_source
C C 0.0033 0.0016 'International Tables Vol C Tables 4.2.6.8 and 6.1.1.4'
H H 0.0000 0.0000 'International Tables Vol C Tables 4.2.6.8 and 6.1.1.4'
N N 0.0061 0.0033 'International Tables Vol C Tables 4.2.6.8 and 6.1.1.4'

loop_
_geom_angle_atom_site_label_1
_geom_angle_atom_site_label_2
_geom_angle_atom_site_label_3
_geom_angle_site_symmetry_1
_geom_angle_site_symmetry_3
_geom_angle
_geom_angle_publ_flag
C7 N1 C1 . . 106.87(13) ?
C7 N1 H1 . . 120.2(12) ?
C1 N1 H1 . . 132.8(12) ?
C7 N2 C6 . . 104.12(12) ?
C7 N3 C8 . . 126.91(13) ?
C7 N3 H3 . . 115.8(13) ?
C8 N3 H3 . . 117.0(13) ?
C9 N4 C8 . . 115.66(13) ?
C8 N5 C11 . . 116.23(13) ?
C20 N6 C14 . . 104.20(12) ?
C20 N7 C19 . . 106.69(12) ?
C20 N7 H7 . . 121.9(12) ?
C19 N7 H7 . . 131.3(12) ?
C20 N8 C21 . . 127.59(13) ?
C20 N8 H8 . . 116.5(13) ?
C21 N8 H8 . . 115.9(12) ?
C22 N9 C21 . . 116.15(13) ?
C21 N10 C24 . . 115.57(14) ?
N1 C1 C2 . . 132.25(15) ?
N1 C1 C6 . . 105.39(13) ?
C2 C1 C6 . . 122.37(15) ?
C3 C2 C1 . . 116.96(16) ?
C3 C2 H2 . . 121.5 ?
C1 C2 H2 . . 121.5 ?
C2 C3 C4 . . 121.27(16) ?
C2 C3 H3A . . 119.4 ?
C4 C3 H3A . . 119.4 ?
C5 C4 C3 . . 121.77(16) ?
C5 C4 H4 . . 119.1 ?
C3 C4 H4 . . 119.1 ?
C4 C5 C6 . . 117.67(16) ?
C4 C5 H5 . . 121.2 ?
C6 C5 H5 . . 121.2 ?
C5 C6 C1 . . 119.94(14) ?
C5 C6 N2 . . 130.14(14) ?
C1 C6 N2 . . 109.91(13) ?
N2 C7 N1 . . 113.70(13) ?
N2 C7 N3 . . 123.06(13) ?
N1 C7 N3 . . 123.24(14) ?
N5 C8 N4 . . 126.91(14) ?
N5 C8 N3 . . 118.65(13) ?
N4 C8 N3 . . 114.42(13) ?
N4 C9 C10 . . 121.78(15) ?
N4 C9 C12 . . 116.46(14) ?
C10 C9 C12 . . 121.74(15) ?
C11 C10 C9 . . 118.16(15) ?
C11 C10 H10 . . 120.9 ?
C9 C10 H10 . . 120.9 ?
N5 C11 C10 . . 121.22(14) ?
N5 C11 C13 . . 116.37(15) ?
C10 C11 C13 . . 122.40(15) ?
C9 C12 H12A . . 109.5 ?
C9 C12 H12B . . 109.5 ?
H12A C12 H12B . . 109.5 ?
C9 C12 H12C . . 109.5 ?
H12A C12 H12C . . 109.5 ?
H12B C12 H12C . . 109.5 ?
C11 C13 H13A . . 109.5 ?
C11 C13 H13B . . 109.5 ?
H13A C13 H13B . . 109.5 ?
C11 C13 H13C . . 109.5 ?
H13A C13 H13C . . 109.5 ?
H13B C13 H13C . . 109.5 ?
C15 C14 N6 . . 129.94(13) ?
C15 C14 C19 . . 119.88(14) ?
N6 C14 C19 . . 110.18(13) ?
C16 C15 C14 . . 118.09(15) ?
C16 C15 H15 . . 121.0 ?
C14 C15 H15 . . 121.0 ?
C15 C16 C17 . . 121.51(16) ?
C15 C16 H16 . . 119.2 ?
C17 C16 H16 . . 119.2 ?
C18 C17 C16 . . 121.25(15) ?
C18 C17 H17 . . 119.4 ?
C16 C17 H17 . . 119.4 ?
C17 C18 C19 . . 116.95(15) ?
C17 C18 H18 . . 121.5 ?
C19 C18 H18 . . 121.5 ?
N7 C19 C18 . . 132.51(14) ?
N7 C19 C14 . . 105.17(12) ?
C18 C19 C14 . . 122.32(15) ?
N6 C20 N7 . . 113.75(13) ?
N6 C20 N8 . . 122.52(13) ?
N7 C20 N8 . . 123.73(13) ?
N10 C21 N9 . . 127.34(13) ?
N10 C21 N8 . . 118.60(14) ?
N9 C21 N8 . . 114.06(12) ?
N9 C22 C23 . . 120.91(15) ?
N9 C22 C25 . . 117.17(14) ?
C23 C22 C25 . . 121.90(15) ?
C24 C23 C22 . . 119.11(14) ?
C24 C23 H23 . . 120.4 ?
C22 C23 H23 . . 120.4 ?
N10 C24 C23 . . 120.91(14) ?
N10 C24 C26 . . 116.69(15) ?
C23 C24 C26 . . 122.39(15) ?
C22 C25 H25A . . 109.5 ?
C22 C25 H25B . . 109.5 ?
H25A C25 H25B . . 109.5 ?
C22 C25 H25C . . 109.5 ?
H25A C25 H25C . . 109.5 ?
H25B C25 H25C . . 109.5 ?
C24 C26 H26A . . 109.5 ?
C24 C26 H26B . . 109.5 ?
H26A C26 H26B . . 109.5 ?
C24 C26 H26C . . 109.5 ?
H26A C26 H26C . . 109.5 ?
H26B C26 H26C . . 109.5 ?

loop_
_geom_bond_atom_site_label_1
_geom_bond_atom_site_label_2
_geom_bond_site_symmetry_2
_geom_bond_distance
_geom_bond_publ_flag
N1 C7 . 1.3535(18) ?
N1 C1 . 1.377(2) ?
N1 H1 . 0.860(10) ?
N2 C7 . 1.3176(19) ?
N2 C6 . 1.3960(19) ?
N3 C7 . 1.3689(19) ?
N3 C8 . 1.3756(19) ?
N3 H3 . 0.870(10) ?
N4 C9 . 1.336(2) ?
N4 C8 . 1.3396(19) ?
N5 C8 . 1.3343(18) ?
N5 C11 . 1.340(2) ?
N6 C20 . 1.3183(18) ?
N6 C14 . 1.3917(19) ?
N7 C20 . 1.3558(18) ?
N7 C19 . 1.383(2) ?
N7 H7 . 0.870(10) ?
N8 C20 . 1.3650(19) ?
N8 C21 . 1.3771(19) ?
N8 H8 . 0.870(10) ?
N9 C22 . 1.3310(19) ?
N9 C21 . 1.3367(19) ?
N10 C21 . 1.3352(18) ?
N10 C24 . 1.3481(19) ?
C1 C2 . 1.382(2) ?
C1 C6 . 1.396(2) ?
C2 C3 . 1.378(3) ?
C2 H2 . 0.9300 ?
C3 C4 . 1.384(3) ?
C3 H3A . 0.9300 ?
C4 C5 . 1.382(2) ?
C4 H4 . 0.9300 ?
C5 C6 . 1.386(2) ?
C5 H5 . 0.9300 ?
C9 C10 . 1.380(2) ?
C9 C12 . 1.502(2) ?
C10 C11 . 1.376(2) ?
C10 H10 . 0.9300 ?
C11 C13 . 1.499(2) ?
C12 H12A . 0.9600 ?
C12 H12B . 0.9600 ?
C12 H12C . 0.9600 ?
C13 H13A . 0.9600 ?
C13 H13B . 0.9600 ?
C13 H13C . 0.9600 ?
C14 C15 . 1.385(2) ?
C14 C19 . 1.397(2) ?
C15 C16 . 1.380(2) ?
C15 H15 . 0.9300 ?
C16 C17 . 1.388(2) ?
C16 H16 . 0.9300 ?
C17 C18 . 1.383(2) ?
C17 H17 . 0.9300 ?
C18 C19 . 1.384(2) ?
C18 H18 . 0.9300 ?
C22 C23 . 1.380(2) ?
C22 C25 . 1.498(2) ?
C23 C24 . 1.372(2) ?
C23 H23 . 0.9300 ?
C24 C26 . 1.496(2) ?
C25 H25A . 0.9600 ?
C25 H25B . 0.9600 ?
C25 H25C . 0.9600 ?
C26 H26A . 0.9600 ?
C26 H26B . 0.9600 ?
C26 H26C . 0.9600 ?

loop_
_geom_hbond_atom_site_label_D
_geom_hbond_atom_site_label_H
_geom_hbond_atom_site_label_A
_geom_hbond_site_symmetry_A
_geom_hbond_distance_DH
_geom_hbond_distance_HA
_geom_hbond_distance_DA
_geom_hbond_angle_DHA
_geom_hbond_publ_flag
N1 H1 N5 . 0.860(10) 2.05(2) 2.664(2) 128(2) yes
N3 H3 N2 2_766 0.870(10) 2.050(10) 2.912(2) 170(2) yes
N7 H7 N10 . 0.870(10) 2.10(2) 2.695(2) 125(2) yes
N8 H8 N6 2_777 0.870(10) 2.050(10) 2.908(2) 170(2) yes

loop_
_geom_torsion_atom_site_label_1
_geom_torsion_atom_site_label_2
_geom_torsion_atom_site_label_3
_geom_torsion_atom_site_label_4
_geom_torsion_site_symmetry_1
_geom_torsion_site_symmetry_2
_geom_torsion_site_symmetry_3
_geom_torsion_site_symmetry_4
_geom_torsion
_geom_torsion_publ_flag
C7 N1 C1 C2 . . . . -179.49(17) ?
C7 N1 C1 C6 . . . . 0.26(16) ?
N1 C1 C2 C3 . . . . 178.38(17) ?
C6 C1 C2 C3 . . . . -1.3(2) ?
C1 C2 C3 C4 . . . . 0.4(3) ?
C2 C3 C4 C5 . . . . 0.7(3) ?
C3 C4 C5 C6 . . . . -0.9(3) ?
C4 C5 C6 C1 . . . . 0.0(2) ?
C4 C5 C6 N2 . . . . -178.51(16) ?
N1 C1 C6 C5 . . . . -178.65(14) ?
C2 C1 C6 C5 . . . . 1.1(2) ?
N1 C1 C6 N2 . . . . 0.17(17) ?
C2 C1 C6 N2 . . . . 179.95(14) ?
C7 N2 C6 C5 . . . . 178.13(16) ?
C7 N2 C6 C1 . . . . -0.53(16) ?
C6 N2 C7 N1 . . . . 0.72(17) ?
C6 N2 C7 N3 . . . . -179.09(14) ?
C1 N1 C7 N2 . . . . -0.64(18) ?
C1 N1 C7 N3 . . . . 179.17(14) ?
C8 N3 C7 N2 . . . . 176.24(14) ?
C8 N3 C7 N1 . . . . -3.6(3) ?
C11 N5 C8 N4 . . . . -1.6(2) ?
C11 N5 C8 N3 . . . . 179.66(14) ?
C9 N4 C8 N5 . . . . 0.2(2) ?
C9 N4 C8 N3 . . . . 179.02(13) ?
C7 N3 C8 N5 . . . . 3.8(2) ?
C7 N3 C8 N4 . . . . -175.12(15) ?
C8 N4 C9 C10 . . . . 1.5(2) ?
C8 N4 C9 C12 . . . . -176.69(15) ?
N4 C9 C10 C11 . . . . -1.8(3) ?
C12 C9 C10 C11 . . . . 176.30(16) ?
C8 N5 C11 C10 . . . . 1.2(2) ?
C8 N5 C11 C13 . . . . -179.73(14) ?
C9 C10 C11 N5 . . . . 0.4(3) ?
C9 C10 C11 C13 . . . . -178.64(16) ?
C20 N6 C14 C15 . . . . -179.64(15) ?
C20 N6 C14 C19 . . . . 0.28(16) ?
N6 C14 C15 C16 . . . . -179.89(15) ?
C19 C14 C15 C16 . . . . 0.2(2) ?
C14 C15 C16 C17 . . . . 0.0(2) ?
C15 C16 C17 C18 . . . . 0.2(3) ?
C16 C17 C18 C19 . . . . -0.6(2) ?
C20 N7 C19 C18 . . . . -179.50(16) ?
C20 N7 C19 C14 . . . . 0.38(16) ?
C17 C18 C19 N7 . . . . -179.37(15) ?
C17 C18 C19 C14 . . . . 0.8(2) ?
C15 C14 C19 N7 . . . . 179.52(13) ?
N6 C14 C19 N7 . . . . -0.42(16) ?
C15 C14 C19 C18 . . . . -0.6(2) ?
N6 C14 C19 C18 . . . . 179.48(14) ?
C14 N6 C20 N7 . . . . -0.03(17) ?
C14 N6 C20 N8 . . . . 179.56(13) ?
C19 N7 C20 N6 . . . . -0.23(17) ?
C19 N7 C20 N8 . . . . -179.82(14) ?
C21 N8 C20 N6 . . . . 177.63(14) ?
C21 N8 C20 N7 . . . . -2.8(3) ?
C24 N10 C21 N9 . . . . 0.1(2) ?
C24 N10 C21 N8 . . . . 179.65(13) ?
C22 N9 C21 N10 . . . . 0.6(2) ?
C22 N9 C21 N8 . . . . -178.95(13) ?
C20 N8 C21 N10 . . . . 1.4(2) ?
C20 N8 C21 N9 . . . . -179.03(14) ?
C21 N9 C22 C23 . . . . -1.1(2) ?
C21 N9 C22 C25 . . . . 177.35(14) ?
N9 C22 C23 C24 . . . . 1.0(2) ?
C25 C22 C23 C24 . . . . -177.42(16) ?
C21 N10 C24 C23 . . . . -0.3(2) ?
C21 N10 C24 C26 . . . . -179.39(14) ?
C22 C23 C24 N10 . . . . -0.2(2) ?
C22 C23 C24 C26 . . . . 178.81(16) ?
